data_7714325
loop_
_publ_author_name
'Mikata, Yuji'
'Uchida, Mizuho'
'Koike, Hinata'
'Shoji, Sunao'
'Ohsedo, Yutaka'
'Kawai, Yasushi'
'Matsuo, Takashi'

_publ_section_title
;
 Evaluation of oxygen-containing pentadentate ligands with
 pyridine/quinoline/isoquinoline binding sites via structural and
 electrochemical properties of mononuclear copper(II) complexes
;
_journal_name_full 'Dalton Transactions'
_journal_paper_doi 10.1039/D3DT02814C
_journal_year 2023
_chemical_formula_moiety 'C26 H27 Cl2 Cu N5 O9'
_chemical_formula_sum 'C26 H27 Cl2 Cu N5 O9'
_chemical_formula_weight 687.98
_space_group_crystal_system triclinic
_space_group_IT_number 2
_space_group_name_Hall '-P 1'
_space_group_name_H-M_alt 'P -1'
_atom_sites_solution_hydrogens geom
_atom_sites_solution_primary direct
_atom_sites_solution_secondary difmap
_audit_update_record
;
2023-08-28 deposited with the CCDC.	2023-10-25 downloaded from the CCDC.
;
_cell_angle_alpha 77.424(14)
_cell_angle_beta 65.657(12)
_cell_angle_gamma 80.071(14)
_cell_formula_units_Z 2
_cell_length_a 9.94430(10)
_cell_length_b 11.5048(3)
_cell_length_c 13.84120(10)
_cell_measurement_reflns_used 4229
_cell_measurement_temperature 153
_cell_measurement_theta_max 27.47
_cell_measurement_theta_min 3.03
_cell_volume 1402.03(15)
_computing_cell_refinement CrystalClear
_computing_data_collection 'CrystalClear (Rigaku/MSC Inc., 2006)'
_computing_data_reduction CrystalClear
_computing_molecular_graphics 'CrystalStructure 4.3'
_computing_publication_material 'CrystalStructure 4.3 (Rigaku, 2019)'
_computing_structure_refinement 'SHELXL Version 2016/6 (Sheldrick, 2008)'
_computing_structure_solution 'SIR92 (Altomare, et al., 1994)'
_diffrn_ambient_temperature 153
_diffrn_detector_area_resol_mean 7.314
_diffrn_measured_fraction_theta_full 0.973
_diffrn_measured_fraction_theta_max 0.949
_diffrn_measurement_device_type 'Rigaku Mercury70'
_diffrn_measurement_method \w
_diffrn_radiation_type 'Mo K\a'
_diffrn_radiation_wavelength 0.71075
_diffrn_reflns_av_R_equivalents 0.0226
_diffrn_reflns_av_unetI/netI 0.0428
_diffrn_reflns_Laue_measured_fraction_full 0.973
_diffrn_reflns_Laue_measured_fraction_max 0.949
_diffrn_reflns_limit_h_max 12
_diffrn_reflns_limit_h_min -12
_diffrn_reflns_limit_k_max 12
_diffrn_reflns_limit_k_min -14
_diffrn_reflns_limit_l_max 17
_diffrn_reflns_limit_l_min -15
_diffrn_reflns_number 10945
_diffrn_reflns_point_group_measured_fraction_full 0.973
_diffrn_reflns_point_group_measured_fraction_max 0.949
_diffrn_reflns_theta_full 25.242
_diffrn_reflns_theta_max 27.471
_diffrn_reflns_theta_min 3.031
_diffrn_standards_number 0
_exptl_absorpt_coefficient_mu 1.033
_exptl_absorpt_correction_T_max 0.940
_exptl_absorpt_correction_T_min 0.763
_exptl_absorpt_correction_type multi-scan
_exptl_absorpt_process_details 'REQAB (Rigaku, 1998)'
_exptl_crystal_colour blue
_exptl_crystal_density_diffrn 1.630
_exptl_crystal_density_method 'not measured'
_exptl_crystal_description unknown
_exptl_crystal_F_000 706.00
_exptl_crystal_size_max 0.150
_exptl_crystal_size_mid 0.080
_exptl_crystal_size_min 0.060
_refine_diff_density_max 0.63
_refine_diff_density_min -0.90
_refine_ls_extinction_method none
_refine_ls_goodness_of_fit_ref 1.124
_refine_ls_hydrogen_treatment constr
_refine_ls_number_parameters 389
_refine_ls_number_reflns 6077
_refine_ls_number_restraints 0
_refine_ls_R_factor_all 0.0585
_refine_ls_R_factor_gt 0.0502
_refine_ls_shift/su_max 0.000
_refine_ls_structure_factor_coef Fsqd
_refine_ls_weighting_details 'w = 1/[\s^2^(Fo^2^)+(0.0572P)^2^+1.3168P] where P=(Fo^2^+2Fc^2^)/3'
_refine_ls_weighting_scheme calc
_refine_ls_wR_factor_gt 0.1211
_refine_ls_wR_factor_ref 0.1331
_reflns_Friedel_coverage 0.000
_reflns_number_gt 5177
_reflns_number_total 6077
_reflns_threshold_expression F^2^>2.0\s(F^2^)
_cod_data_source_file d3dt02814c2.cif
_cod_data_source_block Py1-isoQNenOPy-Cu(ClO4)2-NaClO4-211213
_cod_database_code 7714325

loop_
_space_group_symop_id
_space_group_symop_operation_xyz
1 +X,+Y,+Z
2 -X,-Y,-Z

loop_
_atom_site_label
_atom_site_type_symbol
_atom_site_fract_x
_atom_site_fract_y
_atom_site_fract_z
_atom_site_U_iso_or_equiv
_atom_site_adp_type
_atom_site_occupancy
_atom_site_site_symmetry_order
_atom_site_calc_flag
_atom_site_refinement_flags_posn
_atom_site_refinement_flags_adp
_atom_site_refinement_flags_occupancy
_atom_site_disorder_assembly
_atom_site_disorder_group
Cu1 Cu 0.34090(4) 0.83472(3) 0.26428(3) 0.02266(12) Uani 1 1 d . . . . .
Cl1 Cl 0.19099(8) 0.76583(6) 0.55464(6) 0.02490(17) Uani 1 1 d . . . . .
Cl2 Cl -0.01697(8) 0.75080(7) 0.04607(6) 0.02999(18) Uani 1 1 d . . . . .
O1 O 0.3996(3) 0.8483(2) 0.08409(17) 0.0310(5) Uani 1 1 d . . . . .
O2 O 0.2650(4) 0.8513(3) 0.4628(2) 0.0648(10) Uani 1 1 d . . . . .
O3 O 0.2539(3) 0.6492(2) 0.5317(2) 0.0523(7) Uani 1 1 d . . . . .
O4 O 0.2132(3) 0.7864(2) 0.64547(18) 0.0364(5) Uani 1 1 d . . . . .
O5 O 0.0374(3) 0.7766(3) 0.5756(2) 0.0638(9) Uani 1 1 d . . . . .
O6 O -0.0384(3) 0.7559(3) 0.1537(2) 0.0534(7) Uani 1 1 d . . . . .
O7 O -0.0074(3) 0.8693(2) -0.0145(2) 0.0482(7) Uani 1 1 d . . . . .
O8 O -0.1414(3) 0.7012(3) 0.0486(3) 0.0656(9) Uani 1 1 d . . . . .
O9 O 0.1178(3) 0.6783(2) -0.0018(2) 0.0526(7) Uani 1 1 d . . . . .
N1 N 0.2149(3) 0.9898(2) 0.2500(2) 0.0241(5) Uani 1 1 d . . . . .
N2 N 0.4904(3) 0.9431(2) 0.24468(19) 0.0231(5) Uani 1 1 d . . . . .
N3 N 0.1491(3) 0.7615(2) 0.31494(19) 0.0231(5) Uani 1 1 d . . . . .
N4 N 0.4726(3) 0.6857(2) 0.2306(2) 0.0253(5) Uani 1 1 d . . . . .
N5 N -0.2840(4) 0.6023(3) 0.8193(3) 0.0563(9) Uani 1 1 d . . . . .
C1 C 0.2658(3) 1.0787(3) 0.2881(3) 0.0268(6) Uani 1 1 d . . . . .
H1A H 0.217608 1.070121 0.367441 0.032 Uiso 1 1 calc R U . . .
H1B H 0.238162 1.160719 0.257349 0.032 Uiso 1 1 calc R U . . .
C2 C 0.4326(3) 1.0578(3) 0.2533(2) 0.0254(6) Uani 1 1 d . . . . .
C3 C 0.5204(3) 1.1482(3) 0.2334(2) 0.0286(6) Uani 1 1 d . . . . .
H3 H 0.477701 1.228196 0.239200 0.034 Uiso 1 1 calc R U . . .
C4 C 0.6719(3) 1.1203(3) 0.2047(2) 0.0284(6) Uani 1 1 d . . . . .
H4 H 0.734266 1.180970 0.191217 0.034 Uiso 1 1 calc R U . . .
C5 C 0.7312(3) 1.0033(3) 0.1960(2) 0.0283(6) Uani 1 1 d . . . . .
H5 H 0.834626 0.982345 0.176432 0.034 Uiso 1 1 calc R U . . .
C6 C 0.6367(3) 0.9167(3) 0.2165(2) 0.0255(6) Uani 1 1 d . . . . .
H6 H 0.677266 0.836291 0.210268 0.031 Uiso 1 1 calc R U . . .
C7 C 0.0560(3) 0.9703(3) 0.3146(3) 0.0292(7) Uani 1 1 d . . . . .
H7A H -0.003991 1.014155 0.273772 0.035 Uiso 1 1 calc R U . . .
H7B H 0.022417 1.003253 0.382039 0.035 Uiso 1 1 calc R U . . .
C8 C 0.0296(3) 0.8391(3) 0.3419(2) 0.0232(6) Uani 1 1 d . . . . .
C9 C 0.1331(3) 0.6410(3) 0.3369(2) 0.0245(6) Uani 1 1 d . . . . .
H9 H 0.219329 0.586376 0.315818 0.029 Uiso 1 1 calc R U . . .
C10 C -0.0020(3) 0.5972(3) 0.3878(2) 0.0266(6) Uani 1 1 d . . . . .
H10 H -0.009671 0.513712 0.399607 0.032 Uiso 1 1 calc R U . . .
C11 C -0.2748(3) 0.6371(3) 0.4838(3) 0.0315(7) Uani 1 1 d . . . . .
H11 H -0.286753 0.553941 0.500494 0.038 Uiso 1 1 calc R U . . .
C12 C -0.3950(3) 0.7183(3) 0.5181(3) 0.0323(7) Uani 1 1 d . . . . .
H12 H -0.490303 0.691002 0.559597 0.039 Uiso 1 1 calc R U . . .
C13 C -0.3797(3) 0.8424(3) 0.4929(3) 0.0314(7) Uani 1 1 d . . . . .
H13 H -0.464789 0.897510 0.516637 0.038 Uiso 1 1 calc R U . . .
C14 C -0.2432(3) 0.8840(3) 0.4344(2) 0.0275(6) Uani 1 1 d . . . . .
H14 H -0.233758 0.967557 0.417686 0.033 Uiso 1 1 calc R U . . .
C15 C -0.1157(3) 0.8018(3) 0.3989(2) 0.0239(6) Uani 1 1 d . . . . .
C16 C -0.1318(3) 0.6779(3) 0.4231(2) 0.0253(6) Uani 1 1 d . . . . .
C17 C 0.2490(4) 1.0264(3) 0.1313(3) 0.0330(7) Uani 1 1 d . . . . .
H17A H 0.166825 1.083087 0.121462 0.040 Uiso 1 1 calc R U . . .
H17B H 0.340243 1.068509 0.096973 0.040 Uiso 1 1 calc R U . . .
C18 C 0.2699(4) 0.9214(3) 0.0760(3) 0.0360(7) Uani 1 1 d . . . . .
H18A H 0.181919 0.875360 0.111630 0.043 Uiso 1 1 calc R U . . .
H18B H 0.284749 0.949172 -0.000279 0.043 Uiso 1 1 calc R U . . .
C19 C 0.4156(4) 0.7265(3) 0.0698(3) 0.0354(7) Uani 1 1 d . . . . .
H19A H 0.472815 0.719617 -0.006889 0.042 Uiso 1 1 calc R U . . .
H19B H 0.316827 0.698455 0.092131 0.042 Uiso 1 1 calc R U . . .
C20 C 0.4955(3) 0.6507(3) 0.1371(2) 0.0259(6) Uani 1 1 d . . . . .
C21 C 0.5848(4) 0.5474(3) 0.1085(3) 0.0367(8) Uani 1 1 d . . . . .
H21 H 0.601024 0.523477 0.042778 0.044 Uiso 1 1 calc R U . . .
C22 C 0.6506(4) 0.4789(3) 0.1754(3) 0.0401(8) Uani 1 1 d . . . . .
H22 H 0.711559 0.407525 0.156264 0.048 Uiso 1 1 calc R U . . .
C23 C 0.6269(4) 0.5150(3) 0.2699(3) 0.0367(8) Uani 1 1 d . . . . .
H23 H 0.671303 0.469202 0.316904 0.044 Uiso 1 1 calc R U . . .
C24 C 0.5376(3) 0.6188(3) 0.2953(3) 0.0277(6) Uani 1 1 d . . . . .
H24 H 0.521202 0.644035 0.360500 0.033 Uiso 1 1 calc R U . . .
C25 C -0.1705(4) 0.5885(3) 0.8235(3) 0.0389(8) Uani 1 1 d . . . . .
C26 C -0.0252(4) 0.5696(3) 0.8291(3) 0.0440(9) Uani 1 1 d . . . . .
H26A H 0.029812 0.498615 0.797673 0.053 Uiso 1 1 calc R U . . .
H26B H -0.037025 0.557983 0.904325 0.053 Uiso 1 1 calc R U . . .
H26C H 0.029502 0.639664 0.788943 0.053 Uiso 1 1 calc R U . . .

loop_
_atom_site_aniso_label
_atom_site_aniso_U_11
_atom_site_aniso_U_22
_atom_site_aniso_U_33
_atom_site_aniso_U_23
_atom_site_aniso_U_13
_atom_site_aniso_U_12
Cu1 0.02069(19) 0.02075(19) 0.0261(2) -0.00358(14) -0.00944(15) -0.00038(13)
Cl1 0.0261(3) 0.0222(3) 0.0268(4) -0.0057(3) -0.0109(3) 0.0004(3)
Cl2 0.0261(4) 0.0306(4) 0.0300(4) -0.0066(3) -0.0061(3) -0.0048(3)
O1 0.0341(12) 0.0328(12) 0.0281(11) -0.0038(9) -0.0144(9) -0.0036(9)
O2 0.113(3) 0.0550(18) 0.0387(15) 0.0173(13) -0.0366(17) -0.0517(19)
O3 0.0660(19) 0.0318(13) 0.0713(19) -0.0261(13) -0.0395(16) 0.0200(13)
O4 0.0428(13) 0.0433(14) 0.0292(12) -0.0107(10) -0.0178(10) -0.0038(11)
O5 0.0263(13) 0.116(3) 0.0594(18) -0.0462(19) -0.0196(13) 0.0141(15)
O6 0.0551(17) 0.070(2) 0.0336(14) -0.0150(13) -0.0196(13) 0.0123(15)
O7 0.0403(14) 0.0406(14) 0.0526(16) 0.0094(12) -0.0152(12) -0.0049(11)
O8 0.0423(16) 0.080(2) 0.079(2) -0.0316(18) -0.0082(15) -0.0316(16)
O9 0.0399(15) 0.0421(15) 0.0532(16) -0.0141(13) 0.0023(12) 0.0090(12)
N1 0.0212(12) 0.0199(11) 0.0307(13) 0.0002(10) -0.0105(10) -0.0052(9)
N2 0.0207(11) 0.0254(12) 0.0231(12) -0.0043(9) -0.0086(9) -0.0011(9)
N3 0.0227(12) 0.0200(11) 0.0256(12) -0.0035(9) -0.0088(10) -0.0010(9)
N4 0.0210(11) 0.0242(12) 0.0286(13) -0.0068(10) -0.0068(10) -0.0008(9)
N5 0.0414(19) 0.050(2) 0.074(3) -0.0040(18) -0.0226(18) -0.0027(15)
C1 0.0218(14) 0.0201(13) 0.0372(16) -0.0056(12) -0.0096(12) -0.0026(10)
C2 0.0237(14) 0.0251(14) 0.0273(14) -0.0054(11) -0.0099(12) -0.0007(11)
C3 0.0295(15) 0.0278(15) 0.0271(15) -0.0071(12) -0.0078(12) -0.0042(12)
C4 0.0291(15) 0.0341(16) 0.0248(14) -0.0067(12) -0.0098(12) -0.0092(12)
C5 0.0216(14) 0.0369(17) 0.0257(14) -0.0040(12) -0.0081(11) -0.0051(12)
C6 0.0208(13) 0.0292(15) 0.0242(14) -0.0046(11) -0.0069(11) -0.0013(11)
C7 0.0189(13) 0.0202(13) 0.0446(18) -0.0022(13) -0.0110(13) 0.0003(10)
C8 0.0234(13) 0.0222(13) 0.0259(14) -0.0041(11) -0.0121(11) -0.0004(10)
C9 0.0265(14) 0.0219(13) 0.0273(14) -0.0046(11) -0.0127(12) -0.0014(11)
C10 0.0300(15) 0.0204(13) 0.0308(15) -0.0066(11) -0.0129(12) -0.0005(11)
C11 0.0292(16) 0.0274(15) 0.0382(17) -0.0026(13) -0.0127(13) -0.0081(12)
C12 0.0233(14) 0.0353(17) 0.0355(17) -0.0037(13) -0.0077(13) -0.0082(12)
C13 0.0243(15) 0.0342(16) 0.0323(16) -0.0046(13) -0.0091(13) 0.0000(12)
C14 0.0256(14) 0.0262(14) 0.0331(16) -0.0050(12) -0.0133(13) -0.0035(11)
C15 0.0237(14) 0.0234(13) 0.0261(14) -0.0043(11) -0.0111(11) -0.0022(11)
C16 0.0258(14) 0.0258(14) 0.0263(14) -0.0054(11) -0.0114(12) -0.0031(11)
C17 0.0371(17) 0.0314(16) 0.0331(16) 0.0023(13) -0.0202(14) -0.0027(13)
C18 0.045(2) 0.0392(18) 0.0308(17) 0.0004(14) -0.0249(15) -0.0029(15)
C19 0.0417(19) 0.0373(18) 0.0308(16) -0.0117(14) -0.0149(14) -0.0033(14)
C20 0.0238(14) 0.0272(14) 0.0221(14) -0.0057(11) -0.0017(11) -0.0071(11)
C21 0.0283(16) 0.0354(17) 0.0394(18) -0.0148(15) -0.0006(14) -0.0069(13)
C22 0.0266(16) 0.0249(15) 0.055(2) -0.0117(15) -0.0010(15) 0.0010(12)
C23 0.0262(15) 0.0253(15) 0.0471(19) 0.0005(14) -0.0067(14) -0.0005(12)
C24 0.0231(14) 0.0249(14) 0.0306(15) 0.0002(12) -0.0091(12) 0.0002(11)
C25 0.0397(19) 0.0314(17) 0.0393(19) -0.0036(14) -0.0099(15) -0.0047(14)
C26 0.0385(19) 0.041(2) 0.048(2) -0.0021(17) -0.0138(17) -0.0083(15)

loop_
_atom_type_symbol
_atom_type_description
_atom_type_scat_dispersion_real
_atom_type_scat_dispersion_imag
_atom_type_scat_source
C C 0.0033 0.0016
;
International Tables for Crystallography
(Vol. C, Tables 4.2.6.8 and 6.1.1.4)
;
H H 0.0000 0.0000
;
International Tables for Crystallography
(Vol. C, Table 6.1.1.4)
;
Cl Cl 0.1484 0.1585
;
International Tables for Crystallography
(Vol. C, Tables 4.2.6.8 and 6.1.1.4)
;
Cu Cu 0.3201 1.2651
;
International Tables for Crystallography
(Vol. C, Tables 4.2.6.8 and 6.1.1.4)
;
N N 0.0061 0.0033
;
International Tables for Crystallography
(Vol. C, Tables 4.2.6.8 and 6.1.1.4)
;
O O 0.0106 0.0060
;
International Tables for Crystallography
(Vol. C, Tables 4.2.6.8 and 6.1.1.4)
;

loop_
_geom_angle_atom_site_label_1
_geom_angle_atom_site_label_2
_geom_angle_atom_site_label_3
_geom_angle
_geom_angle_site_symmetry_1
_geom_angle_site_symmetry_3
_geom_angle_publ_flag
N4 Cu1 N2 99.88(10) . . ?
N4 Cu1 N3 96.30(10) . . ?
N2 Cu1 N3 161.99(10) . . ?
N4 Cu1 N1 161.86(11) . . ?
N2 Cu1 N1 83.42(10) . . ?
N3 Cu1 N1 83.67(10) . . ?
N4 Cu1 O1 77.56(9) . . ?
N2 Cu1 O1 94.70(9) . . ?
N3 Cu1 O1 96.48(9) . . ?
N1 Cu1 O1 84.40(9) . . ?
O5 Cl1 O3 109.2(2) . . ?
O5 Cl1 O2 110.0(2) . . ?
O3 Cl1 O2 108.3(2) . . ?
O5 Cl1 O4 110.60(16) . . ?
O3 Cl1 O4 109.83(16) . . ?
O2 Cl1 O4 108.83(16) . . ?
O6 Cl2 O7 109.29(18) . . ?
O6 Cl2 O9 109.24(18) . . ?
O7 Cl2 O9 109.54(16) . . ?
O6 Cl2 O8 108.69(19) . . ?
O7 Cl2 O8 109.35(19) . . ?
O9 Cl2 O8 110.71(19) . . ?
C19 O1 C18 116.8(3) . . ?
C19 O1 Cu1 103.64(18) . . ?
C18 O1 Cu1 99.49(18) . . ?
C1 N1 C7 112.3(2) . . ?
C1 N1 C17 109.6(2) . . ?
C7 N1 C17 112.8(2) . . ?
C1 N1 Cu1 106.79(17) . . ?
C7 N1 Cu1 109.24(17) . . ?
C17 N1 Cu1 105.79(18) . . ?
C6 N2 C2 119.0(3) . . ?
C6 N2 Cu1 127.6(2) . . ?
C2 N2 Cu1 113.16(19) . . ?
C8 N3 C9 119.6(2) . . ?
C8 N3 Cu1 114.08(19) . . ?
C9 N3 Cu1 125.68(19) . . ?
C24 N4 C20 119.5(3) . . ?
C24 N4 Cu1 123.7(2) . . ?
C20 N4 Cu1 116.8(2) . . ?
N1 C1 C2 109.1(2) . . ?
N1 C1 H1A 109.9 . . ?
C2 C1 H1A 109.9 . . ?
N1 C1 H1B 109.9 . . ?
C2 C1 H1B 109.9 . . ?
H1A C1 H1B 108.3 . . ?
N2 C2 C3 121.9(3) . . ?
N2 C2 C1 115.2(3) . . ?
C3 C2 C1 122.9(3) . . ?
C2 C3 C4 118.9(3) . . ?
C2 C3 H3 120.5 . . ?
C4 C3 H3 120.5 . . ?
C5 C4 C3 119.3(3) . . ?
C5 C4 H4 120.4 . . ?
C3 C4 H4 120.4 . . ?
C4 C5 C6 118.9(3) . . ?
C4 C5 H5 120.6 . . ?
C6 C5 H5 120.6 . . ?
N2 C6 C5 122.0(3) . . ?
N2 C6 H6 119.0 . . ?
C5 C6 H6 119.0 . . ?
N1 C7 C8 112.3(2) . . ?
N1 C7 H7A 109.1 . . ?
C8 C7 H7A 109.1 . . ?
N1 C7 H7B 109.1 . . ?
C8 C7 H7B 109.1 . . ?
H7A C7 H7B 107.9 . . ?
N3 C8 C15 122.2(3) . . ?
N3 C8 C7 116.6(2) . . ?
C15 C8 C7 121.1(3) . . ?
C10 C9 N3 122.3(3) . . ?
C10 C9 H9 118.9 . . ?
N3 C9 H9 118.9 . . ?
C9 C10 C16 119.4(3) . . ?
C9 C10 H10 120.3 . . ?
C16 C10 H10 120.3 . . ?
C12 C11 C16 119.5(3) . . ?
C12 C11 H11 120.2 . . ?
C16 C11 H11 120.2 . . ?
C11 C12 C13 121.0(3) . . ?
C11 C12 H12 119.5 . . ?
C13 C12 H12 119.5 . . ?
C14 C13 C12 120.6(3) . . ?
C14 C13 H13 119.7 . . ?
C12 C13 H13 119.7 . . ?
C13 C14 C15 119.8(3) . . ?
C13 C14 H14 120.1 . . ?
C15 C14 H14 120.1 . . ?
C16 C15 C14 119.4(3) . . ?
C16 C15 C8 118.1(3) . . ?
C14 C15 C8 122.5(3) . . ?
C15 C16 C11 119.6(3) . . ?
C15 C16 C10 118.3(3) . . ?
C11 C16 C10 122.0(3) . . ?
C18 C17 N1 112.7(3) . . ?
C18 C17 H17A 109.1 . . ?
N1 C17 H17A 109.1 . . ?
C18 C17 H17B 109.1 . . ?
N1 C17 H17B 109.1 . . ?
H17A C17 H17B 107.8 . . ?
O1 C18 C17 106.4(3) . . ?
O1 C18 H18A 110.5 . . ?
C17 C18 H18A 110.5 . . ?
O1 C18 H18B 110.5 . . ?
C17 C18 H18B 110.5 . . ?
H18A C18 H18B 108.6 . . ?
O1 C19 C20 108.9(3) . . ?
O1 C19 H19A 109.9 . . ?
C20 C19 H19A 109.9 . . ?
O1 C19 H19B 109.9 . . ?
C20 C19 H19B 109.9 . . ?
H19A C19 H19B 108.3 . . ?
N4 C20 C21 120.2(3) . . ?
N4 C20 C19 117.2(3) . . ?
C21 C20 C19 122.6(3) . . ?
C20 C21 C22 120.1(3) . . ?
C20 C21 H21 120.0 . . ?
C22 C21 H21 120.0 . . ?
C23 C22 C21 119.3(3) . . ?
C23 C22 H22 120.3 . . ?
C21 C22 H22 120.3 . . ?
C22 C23 C24 118.8(3) . . ?
C22 C23 H23 120.6 . . ?
C24 C23 H23 120.6 . . ?
N4 C24 C23 122.1(3) . . ?
N4 C24 H24 118.9 . . ?
C23 C24 H24 118.9 . . ?
N5 C25 C26 179.5(4) . . ?
C25 C26 H26A 109.5 . . ?
C25 C26 H26B 109.5 . . ?
H26A C26 H26B 109.5 . . ?
C25 C26 H26C 109.5 . . ?
H26A C26 H26C 109.5 . . ?
H26B C26 H26C 109.5 . . ?

loop_
_geom_bond_atom_site_label_1
_geom_bond_atom_site_label_2
_geom_bond_distance
_geom_bond_site_symmetry_2
_geom_bond_publ_flag
Cu1 N4 1.986(2) . ?
Cu1 N2 1.999(2) . ?
Cu1 N3 2.008(2) . ?
Cu1 N1 2.018(2) . ?
Cu1 O1 2.291(2) . ?
Cl1 O5 1.420(3) . ?
Cl1 O3 1.423(2) . ?
Cl1 O2 1.435(3) . ?
Cl1 O4 1.436(2) . ?
Cl2 O6 1.429(3) . ?
Cl2 O7 1.433(3) . ?
Cl2 O9 1.433(3) . ?
Cl2 O8 1.434(3) . ?
O1 C19 1.431(4) . ?
O1 C18 1.445(4) . ?
N1 C1 1.488(4) . ?
N1 C7 1.489(4) . ?
N1 C17 1.511(4) . ?
N2 C6 1.339(4) . ?
N2 C2 1.355(4) . ?
N3 C8 1.327(4) . ?
N3 C9 1.376(3) . ?
N4 C24 1.348(4) . ?
N4 C20 1.356(4) . ?
N5 C25 1.136(5) . ?
C1 C2 1.515(4) . ?
C1 H1A 0.9900 . ?
C1 H1B 0.9900 . ?
C2 C3 1.382(4) . ?
C3 C4 1.388(4) . ?
C3 H3 0.9500 . ?
C4 C5 1.384(4) . ?
C4 H4 0.9500 . ?
C5 C6 1.391(4) . ?
C5 H5 0.9500 . ?
C6 H6 0.9500 . ?
C7 C8 1.515(4) . ?
C7 H7A 0.9900 . ?
C7 H7B 0.9900 . ?
C8 C15 1.421(4) . ?
C9 C10 1.361(4) . ?
C9 H9 0.9500 . ?
C10 C16 1.425(4) . ?
C10 H10 0.9500 . ?
C11 C12 1.367(4) . ?
C11 C16 1.422(4) . ?
C11 H11 0.9500 . ?
C12 C13 1.413(4) . ?
C12 H12 0.9500 . ?
C13 C14 1.370(4) . ?
C13 H13 0.9500 . ?
C14 C15 1.421(4) . ?
C14 H14 0.9500 . ?
C15 C16 1.414(4) . ?
C17 C18 1.507(5) . ?
C17 H17A 0.9900 . ?
C17 H17B 0.9900 . ?
C18 H18A 0.9900 . ?
C18 H18B 0.9900 . ?
C19 C20 1.508(5) . ?
C19 H19A 0.9900 . ?
C19 H19B 0.9900 . ?
C20 C21 1.381(4) . ?
C21 C22 1.383(5) . ?
C21 H21 0.9500 . ?
C22 C23 1.374(5) . ?
C22 H22 0.9500 . ?
C23 C24 1.378(4) . ?
C23 H23 0.9500 . ?
C24 H24 0.9500 . ?
C25 C26 1.455(5) . ?
C26 H26A 0.9800 . ?
C26 H26B 0.9800 . ?
C26 H26C 0.9800 . ?

loop_
_geom_torsion_atom_site_label_1
_geom_torsion_atom_site_label_2
_geom_torsion_atom_site_label_3
_geom_torsion_atom_site_label_4
_geom_torsion
_geom_torsion_site_symmetry_1
_geom_torsion_site_symmetry_2
_geom_torsion_site_symmetry_3
_geom_torsion_site_symmetry_4
_geom_torsion_publ_flag
C7 N1 C1 C2 156.9(2) . . . . ?
C17 N1 C1 C2 -76.9(3) . . . . ?
Cu1 N1 C1 C2 37.2(3) . . . . ?
C6 N2 C2 C3 0.3(4) . . . . ?
Cu1 N2 C2 C3 -174.4(2) . . . . ?
C6 N2 C2 C1 -178.6(3) . . . . ?
Cu1 N2 C2 C1 6.6(3) . . . . ?
N1 C1 C2 N2 -29.8(4) . . . . ?
N1 C1 C2 C3 151.2(3) . . . . ?
N2 C2 C3 C4 -0.7(5) . . . . ?
C1 C2 C3 C4 178.2(3) . . . . ?
C2 C3 C4 C5 0.5(5) . . . . ?
C3 C4 C5 C6 -0.1(4) . . . . ?
C2 N2 C6 C5 0.1(4) . . . . ?
Cu1 N2 C6 C5 174.1(2) . . . . ?
C4 C5 C6 N2 -0.3(5) . . . . ?
C1 N1 C7 C8 -136.4(3) . . . . ?
C17 N1 C7 C8 99.2(3) . . . . ?
Cu1 N1 C7 C8 -18.1(3) . . . . ?
C9 N3 C8 C15 3.8(4) . . . . ?
Cu1 N3 C8 C15 -167.4(2) . . . . ?
C9 N3 C8 C7 -179.7(3) . . . . ?
Cu1 N3 C8 C7 9.1(3) . . . . ?
N1 C7 C8 N3 6.4(4) . . . . ?
N1 C7 C8 C15 -177.0(3) . . . . ?
C8 N3 C9 C10 -1.4(4) . . . . ?
Cu1 N3 C9 C10 168.7(2) . . . . ?
N3 C9 C10 C16 -2.1(5) . . . . ?
C16 C11 C12 C13 0.9(5) . . . . ?
C11 C12 C13 C14 -0.9(5) . . . . ?
C12 C13 C14 C15 -0.1(5) . . . . ?
C13 C14 C15 C16 0.9(5) . . . . ?
C13 C14 C15 C8 -177.3(3) . . . . ?
N3 C8 C15 C16 -2.7(4) . . . . ?
C7 C8 C15 C16 -179.0(3) . . . . ?
N3 C8 C15 C14 175.6(3) . . . . ?
C7 C8 C15 C14 -0.8(5) . . . . ?
C14 C15 C16 C11 -0.9(4) . . . . ?
C8 C15 C16 C11 177.4(3) . . . . ?
C14 C15 C16 C10 -179.2(3) . . . . ?
C8 C15 C16 C10 -0.9(4) . . . . ?
C12 C11 C16 C15 0.0(5) . . . . ?
C12 C11 C16 C10 178.2(3) . . . . ?
C9 C10 C16 C15 3.1(4) . . . . ?
C9 C10 C16 C11 -175.1(3) . . . . ?
C1 N1 C17 C18 152.9(3) . . . . ?
C7 N1 C17 C18 -81.2(3) . . . . ?
Cu1 N1 C17 C18 38.1(3) . . . . ?
C19 O1 C18 C17 160.2(3) . . . . ?
Cu1 O1 C18 C17 49.6(3) . . . . ?
N1 C17 C18 O1 -64.2(3) . . . . ?
C18 O1 C19 C20 -148.8(3) . . . . ?
Cu1 O1 C19 C20 -40.6(3) . . . . ?
C24 N4 C20 C21 0.0(4) . . . . ?
Cu1 N4 C20 C21 -179.5(2) . . . . ?
C24 N4 C20 C19 177.8(3) . . . . ?
Cu1 N4 C20 C19 -1.6(3) . . . . ?
O1 C19 C20 N4 32.0(4) . . . . ?
O1 C19 C20 C21 -150.2(3) . . . . ?
N4 C20 C21 C22 0.4(5) . . . . ?
C19 C20 C21 C22 -177.4(3) . . . . ?
C20 C21 C22 C23 -0.4(5) . . . . ?
C21 C22 C23 C24 0.2(5) . . . . ?
C20 N4 C24 C23 -0.2(4) . . . . ?
Cu1 N4 C24 C23 179.2(2) . . . . ?
C22 C23 C24 N4 0.2(5) . . . . ?
